data_4323712
loop_
_publ_author_name
'Richard P. Schutte'
'Steven J. Rettig'
'Ajey M. Joshi'
'Brian R. James'

_publ_contact_author_address
;
University of British Columbia
Department of Chemistry
2036 Main Mall
Vancouver, BC V6T 1Z1
Canada
;
_publ_contact_author_email ' xtal@xray5.chem.ubc.ca '
_publ_contact_author_fax ' 604-822-2847 '
_publ_contact_author_name ' Brian R. James'
_publ_contact_author_phone ' 604-822-6645 '
_publ_section_title
;
 Synthesis, Structure, and Reactivity of [RuCl(PP)]PF~6~ (PP =
 (PPh~3~)~2~, Ph~2~P(CH~2~)~4~PPh~2~; L = Ppy~3~, PPhpy~2~; py =
 2-pyridyl). The "Missing" P,N,N'-Coordination Mode for
 2-Pyridylphosphines
;
_journal_name_full 'Inorganic Chemistry'
_journal_page_first 5809
_journal_page_last 5817
_journal_paper_doi 10.1021/ic970835j
_journal_volume 36
_journal_year 1997
_chemical_formula_sum 'C52 H43 Cl F6 N2 P4 Ru'
_chemical_formula_weight 1070.33
_space_group_IT_number 14
_symmetry_cell_setting monoclinic
_symmetry_Int_Tables_number 14
_symmetry_space_group_name_Hall '-P 2ybc'
_symmetry_space_group_name_H-M 'P 1 21/c 1'
_audit_creation_date 1997-08-11
_audit_creation_method 'by teXsan v1.8'
_audit_update_record
;
?
;
_cell_angle_alpha 90
_cell_angle_beta 97.012(8)
_cell_angle_gamma 90
_cell_formula_units_Z 4
_cell_length_a 17.795(2)
_cell_length_b 11.375(4)
_cell_length_c 23.343(2)
_cell_measurement_reflns_used 25
_cell_measurement_temperature 294.2
_cell_measurement_theta_max 15.1
_cell_measurement_theta_min 12.6
_cell_volume 4689.7(18)
_computing_cell_refinement 'MSC/AFC Diffractometer Control'
_computing_data_collection 'MSC/AFC Diffractometer Control'
_computing_data_reduction 'teXsan (MSC, 1992-1997)'
_computing_publication_material 'teXsan (MSC, 1992-1997)'
_computing_structure_refinement 'teXsan (MSC, 1992-1997)'
_computing_structure_solution
;
'DIRDIF92 PATTY (Beurskens, 1992)
;
_diffrn_ambient_temperature 294.2
_diffrn_measurement_device_type 'Rigaku AFC6S'
_diffrn_measurement_method \w-2\q
_diffrn_orient_matrix_UB_11 -0.02036
_diffrn_orient_matrix_UB_12 -0.08032
_diffrn_orient_matrix_UB_13 -0.01001
_diffrn_orient_matrix_UB_21 -0.04704
_diffrn_orient_matrix_UB_22 0.03569
_diffrn_orient_matrix_UB_23 -0.02069
_diffrn_orient_matrix_UB_31 0.02404
_diffrn_orient_matrix_UB_32 0.00179
_diffrn_orient_matrix_UB_33 -0.03654
_diffrn_radiation_detector 'scintillation counter'
_diffrn_radiation_monochromator graphite
_diffrn_radiation_source 'X-ray tube'
_diffrn_radiation_type 'Mo K\a'
_diffrn_radiation_wavelength 0.7107
_diffrn_reflns_av_R_equivalents 0.03737
_diffrn_reflns_limit_h_max 25
_diffrn_reflns_limit_h_min 0
_diffrn_reflns_limit_k_max 16
_diffrn_reflns_limit_k_min 0
_diffrn_reflns_limit_l_max 32
_diffrn_reflns_limit_l_min -32
_diffrn_reflns_number 14722
_diffrn_reflns_reduction_process 'Lp corrections applied'
_diffrn_reflns_theta_max 30.00
_diffrn_reflns_theta_min 1.76
_diffrn_standards_decay_% 0.80
_diffrn_standards_interval_count 200
_diffrn_standards_number 3
_exptl_absorpt_coefficient_mu 0.591
_exptl_absorpt_correction_T_max 1.000
_exptl_absorpt_correction_T_min 0.955
_exptl_absorpt_correction_type psi-scans
_exptl_crystal_colour orange
_exptl_crystal_density_diffrn 1.516
_exptl_crystal_density_meas ?
_exptl_crystal_description prism
_exptl_crystal_F_000 2176.00
_exptl_crystal_size_max 0.40
_exptl_crystal_size_mid 0.40
_exptl_crystal_size_min 0.30
_refine_diff_density_max 0.54
_refine_diff_density_min -0.44
_refine_ls_extinction_coef 0.000000074(4)
_refine_ls_extinction_expression 'equ(3) Acta Cryst.(1968) A24, p213.'
_refine_ls_extinction_method 'Zachariasen (1967)'
_refine_ls_goodness_of_fit_ref 1.730
_refine_ls_hydrogen_treatment 'C-H riding'
_refine_ls_matrix_type full
_refine_ls_number_constraints 0
_refine_ls_number_parameters 596
_refine_ls_number_reflns 7690
_refine_ls_number_restraints 0
_refine_ls_R_factor_gt 0.0360
_refine_ls_shift/esd_max 0.0030
_refine_ls_shift/esd_mean 0.0000
_refine_ls_structure_factor_coef F
_refine_ls_weighting_details 'w = 1/[\s^2^(Fo)]'
_refine_ls_weighting_scheme calc
_refine_ls_wR_factor_ref 0.0350
_reflns_number_gt 7690
_reflns_number_total 14304
_reflns_threshold_expression I>3\s(I)
_cod_data_source_file ic970835j_2.cif
_cod_data_source_block bj196/RuCl(PPh3)2(PPhpy2)P
_cod_depositor_comments
;
The following automatic conversions were performed:

'_exptl_crystal_density_meas' value 'not measured' was changed to '?'
- the value is perceived as not measured.

Automatic conversion script
Id: cif_fix_values 3008 2015-01-20 13:52:24Z robertas 

The following automatic conversions were performed:

'_refine_ls_weighting_scheme' value 'w = 1/[\s^2^(Fo)]' was changed
to 'calc'. New tag '_refine_ls_weighting_details' was created. The
value of the new tag was set to 'w = 1/[\s^2^(Fo)]'.

Automatic conversion script
Id: cif_fix_values 3143 2015-03-26 13:38:13Z robertas 
;
_cod_original_cell_volume 4689.8(13)
_cod_original_sg_symbol_H-M 'P 21/c '
_cod_original_formula_sum 'C52 H43 Cl F6 N2 P4 Ru '
_cod_database_code 4323712

loop_
_symmetry_equiv_pos_as_xyz
'   +x,   +y,   +z'
'   -x,1/2+y,1/2-z'
'   -x,   -y,   -z'
'   +x,1/2-y,1/2+z'

loop_
_atom_site_label
_atom_site_fract_x
_atom_site_fract_y
_atom_site_fract_z
_atom_site_U_iso_or_equiv
_atom_site_occupancy
_atom_site_refinement_flags
_atom_site_adp_type
_atom_site_calc_flag
_atom_site_calc_attached_atom
Ru(1) 0.254101(14) 0.16459(2) 0.056356(10) 0.02711(6) 1.000 . Uani d ?
Cl(1) 0.31535(5) -0.00798(7) 0.02416(4) 0.0438(3) 1.000 . Uani d ?
P(1) 0.15152(4) 0.25754(7) 0.08641(3) 0.0301(2) 1.000 . Uani d ?
P(2) 0.28773(5) 0.28867(7) -0.01672(4) 0.0322(2) 1.000 . Uani d ?
P(3) 0.35286(5) 0.20578(8) 0.13021(4) 0.0340(2) 1.000 . Uani d ?
P(4) -0.12506(7) 0.25121(10) 0.15880(5) 0.0629(4) 1.000 . Uani d ?
F(1) -0.1550(3) 0.3730(3) 0.1467(2) 0.205(2) 1.000 . Uani d ?
F(2) -0.0577(2) 0.2977(4) 0.2023(2) 0.184(2) 1.000 . Uani d ?
F(3) -0.0736(2) 0.2571(3) 0.10955(14) 0.1435(15) 1.000 . Uani d ?
F(4) -0.0922(2) 0.1239(3) 0.17387(13) 0.1115(12) 1.000 . Uani d ?
F(5) -0.1874(2) 0.1928(4) 0.1179(2) 0.158(2) 1.000 . Uani d ?
F(6) -0.1730(2) 0.2417(3) 0.21036(13) 0.1257(13) 1.000 . Uani d ?
N(1) 0.19870(14) 0.0600(2) 0.11616(10) 0.0324(7) 1.000 . Uani d ?
N(2) 0.14848(13) 0.1250(2) 0.00226(10) 0.0313(7) 1.000 . Uani d ?
C(1) 0.1443(2) 0.1312(3) 0.13329(13) 0.0330(9) 1.000 . Uani d ?
C(2) 0.0962(2) 0.0961(3) 0.17239(14) 0.0433(10) 1.000 . Uani d ?
C(3) 0.1046(2) -0.0186(4) 0.19375(15) 0.0542(12) 1.000 . Uani d ?
C(4) 0.1583(2) -0.0905(3) 0.1749(2) 0.0530(12) 1.000 . Uani d ?
C(5) 0.2048(2) -0.0502(3) 0.13615(14) 0.0436(10) 1.000 . Uani d ?
C(6) 0.0957(2) 0.1945(3) 0.02300(12) 0.0287(8) 1.000 . Uani d ?
C(7) 0.0207(2) 0.1935(3) -0.00042(14) 0.0406(10) 1.000 . Uani d ?
C(8) 0.0008(2) 0.1208(3) -0.04763(15) 0.0512(11) 1.000 . Uani d ?
C(9) 0.0537(2) 0.0488(3) -0.06720(14) 0.0486(11) 1.000 . Uani d ?
C(10) 0.1273(2) 0.0507(3) -0.04059(13) 0.0386(9) 1.000 . Uani d ?
C(11) 0.1091(2) 0.3862(3) 0.11355(13) 0.0360(9) 1.000 . Uani d ?
C(12) 0.1384(2) 0.4257(3) 0.16830(15) 0.0481(11) 1.000 . Uani d ?
C(13) 0.1125(3) 0.5285(4) 0.1895(2) 0.0632(14) 1.000 . Uani d ?
C(14) 0.0566(3) 0.5919(3) 0.1581(2) 0.0648(14) 1.000 . Uani d ?
C(15) 0.0261(2) 0.5532(3) 0.1045(2) 0.0605(13) 1.000 . Uani d ?
C(16) 0.0528(2) 0.4503(3) 0.08190(15) 0.0489(11) 1.000 . Uani d ?
C(17) 0.3784(2) 0.2842(3) -0.04717(14) 0.0412(10) 1.000 . Uani d ?
C(18) 0.4342(2) 0.2043(3) -0.02879(15) 0.0498(11) 1.000 . Uani d ?
C(19) 0.4997(2) 0.1978(4) -0.0563(2) 0.0631(14) 1.000 . Uani d ?
C(20) 0.5073(2) 0.2685(4) -0.1029(2) 0.0713(15) 1.000 . Uani d ?
C(21) 0.4515(2) 0.3469(4) -0.1226(2) 0.0663(14) 1.000 . Uani d ?
C(22) 0.3863(2) 0.3552(3) -0.0948(2) 0.0546(12) 1.000 . Uani d ?
C(23) 0.2281(2) 0.2618(3) -0.08610(13) 0.0345(9) 1.000 . Uani d ?
C(24) 0.2396(2) 0.1558(3) -0.11327(14) 0.0477(10) 1.000 . Uani d ?
C(25) 0.1979(2) 0.1274(4) -0.1654(2) 0.0609(13) 1.000 . Uani d ?
C(26) 0.1436(2) 0.2045(5) -0.1901(2) 0.0672(14) 1.000 . Uani d ?
C(27) 0.1337(2) 0.3095(4) -0.1648(2) 0.0638(14) 1.000 . Uani d ?
C(28) 0.1749(2) 0.3393(3) -0.11291(14) 0.0474(10) 1.000 . Uani d ?
C(29) 0.2746(2) 0.4452(3) -0.00309(13) 0.0385(10) 1.000 . Uani d ?
C(30) 0.3343(2) 0.5241(4) 0.0042(2) 0.0600(13) 1.000 . Uani d ?
C(31) 0.3201(3) 0.6428(4) 0.0164(2) 0.078(2) 1.000 . Uani d ?
C(32) 0.2486(3) 0.6802(4) 0.0211(2) 0.082(2) 1.000 . Uani d ?
C(33) 0.1893(3) 0.6028(3) 0.0153(2) 0.0641(14) 1.000 . Uani d ?
C(34) 0.2021(2) 0.4864(3) 0.00328(14) 0.0454(11) 1.000 . Uani d ?
C(35) 0.4524(2) 0.2034(3) 0.11579(14) 0.0389(9) 1.000 . Uani d ?
C(36) 0.4931(2) 0.3075(3) 0.1156(2) 0.0636(14) 1.000 . Uani d ?
C(37) 0.5688(3) 0.3052(5) 0.1048(2) 0.084(2) 1.000 . Uani d ?
C(38) 0.6039(2) 0.2034(5) 0.0946(2) 0.074(2) 1.000 . Uani d ?
C(39) 0.5640(2) 0.1024(4) 0.0927(2) 0.0697(15) 1.000 . Uani d ?
C(40) 0.4879(2) 0.1012(3) 0.1023(2) 0.0561(12) 1.000 . Uani d ?
C(41) 0.3481(2) 0.0987(3) 0.18894(13) 0.0395(10) 1.000 . Uani d ?
C(42) 0.3849(2) -0.0078(4) 0.1917(2) 0.0725(15) 1.000 . Uani d ?
C(43) 0.3735(3) -0.0893(5) 0.2341(2) 0.093(2) 1.000 . Uani d ?
C(44) 0.3238(3) -0.0689(5) 0.2726(2) 0.081(2) 1.000 . Uani d ?
C(45) 0.2867(2) 0.0363(5) 0.2708(2) 0.0706(15) 1.000 . Uani d ?
C(46) 0.2989(2) 0.1205(4) 0.22984(15) 0.0522(12) 1.000 . Uani d ?
C(47) 0.3526(2) 0.3438(3) 0.17074(14) 0.0444(10) 1.000 . Uani d ?
C(48) 0.3153(2) 0.4427(3) 0.1479(2) 0.0536(12) 1.000 . Uani d ?
C(49) 0.3182(3) 0.5469(4) 0.1788(2) 0.074(2) 1.000 . Uani d ?
C(50) 0.3575(3) 0.5523(4) 0.2332(2) 0.088(2) 1.000 . Uani d ?
C(51) 0.3951(3) 0.4545(5) 0.2561(2) 0.085(2) 1.000 . Uani d ?
C(52) 0.3939(2) 0.3508(4) 0.2255(2) 0.0656(13) 1.000 . Uani d ?
H(1) 0.0579 0.1494 0.1846 0.052 1.000 . Uiso c ?
H(2) 0.0724 -0.0472 0.2220 0.065 1.000 . Uiso c ?
H(3) 0.1637 -0.1715 0.1891 0.064 1.000 . Uiso c ?
H(4) 0.2428 -0.1028 0.1231 0.052 1.000 . Uiso c ?
H(5) -0.0171 0.2421 0.0157 0.049 1.000 . Uiso c ?
H(6) -0.0513 0.1211 -0.0670 0.061 1.000 . Uiso c ?
H(7) 0.0395 -0.0038 -0.1000 0.058 1.000 . Uiso c ?
H(8) 0.1646 -0.0036 -0.0535 0.046 1.000 . Uiso c ?
H(9) 0.1776 0.3799 0.1916 0.058 1.000 . Uiso c ?
H(10) 0.1343 0.5568 0.2276 0.076 1.000 . Uiso c ?
H(11) 0.0383 0.6649 0.1738 0.078 1.000 . Uiso c ?
H(12) -0.0145 0.5980 0.0822 0.073 1.000 . Uiso c ?
H(13) 0.0315 0.4232 0.0434 0.059 1.000 . Uiso c ?
H(14) 0.4280 0.1518 0.0036 0.060 1.000 . Uiso c ?
H(15) 0.5403 0.1428 -0.0422 0.076 1.000 . Uiso c ?
H(16) 0.5530 0.2628 -0.1223 0.086 1.000 . Uiso c ?
H(17) 0.4572 0.3969 -0.1560 0.080 1.000 . Uiso c ?
H(18) 0.3462 0.4109 -0.1088 0.066 1.000 . Uiso c ?
H(19) 0.2776 0.1004 -0.0953 0.057 1.000 . Uiso c ?
H(20) 0.2069 0.0530 -0.1847 0.073 1.000 . Uiso c ?
H(21) 0.1121 0.1833 -0.2261 0.081 1.000 . Uiso c ?
H(22) 0.0966 0.3653 -0.1837 0.077 1.000 . Uiso c ?
H(23) 0.1666 0.4153 -0.0950 0.057 1.000 . Uiso c ?
H(24) 0.3860 0.4975 0.0010 0.072 1.000 . Uiso c ?
H(25) 0.3622 0.6989 0.0216 0.094 1.000 . Uiso c ?
H(26) 0.2394 0.7634 0.0287 0.099 1.000 . Uiso c ?
H(27) 0.1380 0.6300 0.0196 0.077 1.000 . Uiso c ?
H(28) 0.1594 0.4313 -0.0009 0.054 1.000 . Uiso c ?
H(29) 0.4689 0.3824 0.1231 0.076 1.000 . Uiso c ?
H(30) 0.5970 0.3792 0.1047 0.100 1.000 . Uiso c ?
H(31) 0.6575 0.2030 0.0886 0.089 1.000 . Uiso c ?
H(32) 0.5888 0.0285 0.0846 0.084 1.000 . Uiso c ?
H(33) 0.4596 0.0271 0.0994 0.067 1.000 . Uiso c ?
H(34) 0.4196 -0.0264 0.1634 0.087 1.000 . Uiso c ?
H(35) 0.4021 -0.1631 0.2363 0.111 1.000 . Uiso c ?
H(36) 0.3146 -0.1286 0.3012 0.097 1.000 . Uiso c ?
H(37) 0.2511 0.0525 0.2986 0.085 1.000 . Uiso c ?
H(38) 0.2726 0.1963 0.2297 0.063 1.000 . Uiso c ?
H(39) 0.2864 0.4391 0.1094 0.064 1.000 . Uiso c ?
H(40) 0.2922 0.6169 0.1617 0.089 1.000 . Uiso c ?
H(41) 0.3586 0.6254 0.2555 0.106 1.000 . Uiso c ?
H(42) 0.4233 0.4584 0.2949 0.102 1.000 . Uiso c ?
H(43) 0.4220 0.2822 0.2420 0.079 1.000 . Uiso c ?

loop_
_atom_site_aniso_label
_atom_site_aniso_U_11
_atom_site_aniso_U_22
_atom_site_aniso_U_33
_atom_site_aniso_U_12
_atom_site_aniso_U_13
_atom_site_aniso_U_23
Ru(1) 0.02836(12) 0.02514(11) 0.02736(12) -0.00001(12) 0.00148(9) -0.00067(12)
Cl(1) 0.0432(5) 0.0332(4) 0.0555(6) 0.0054(4) 0.0080(4) -0.0070(4)
P(1) 0.0321(4) 0.0301(4) 0.0276(4) 0.0008(4) 0.0022(3) -0.0006(3)
P(2) 0.0305(4) 0.0336(4) 0.0325(5) -0.0018(4) 0.0042(4) 0.0017(4)
P(3) 0.0315(4) 0.0354(5) 0.0338(5) 0.0002(4) -0.0009(4) -0.0028(4)
P(4) 0.0832(8) 0.0544(7) 0.0552(7) 0.0025(6) 0.0244(6) -0.0077(6)
F(1) 0.341(6) 0.088(3) 0.211(4) 0.112(3) 0.133(4) 0.070(3)
F(2) 0.151(3) 0.219(5) 0.176(4) -0.038(3) 0.000(3) -0.108(4)
F(3) 0.187(3) 0.142(3) 0.123(3) -0.022(3) 0.105(3) 0.005(2)
F(4) 0.139(3) 0.088(2) 0.116(2) 0.035(2) 0.053(2) 0.014(2)
F(5) 0.115(3) 0.216(4) 0.135(3) -0.012(3) -0.025(2) -0.043(3)
F(6) 0.145(3) 0.150(3) 0.096(2) 0.051(2) 0.070(2) 0.015(2)
N(1) 0.0352(14) 0.0292(14) 0.0313(14) -0.0039(12) -0.0019(11) 0.0016(12)
N(2) 0.0338(14) 0.0310(14) 0.0287(14) -0.0026(11) 0.0027(11) -0.0020(11)
C(1) 0.033(2) 0.037(2) 0.028(2) -0.0027(14) -0.0013(13) 0.0008(13)
C(2) 0.038(2) 0.058(2) 0.034(2) -0.006(2) 0.0045(15) 0.003(2)
C(3) 0.056(2) 0.066(3) 0.040(2) -0.026(2) 0.002(2) 0.015(2)
C(4) 0.066(3) 0.045(2) 0.045(2) -0.013(2) -0.005(2) 0.014(2)
C(5) 0.053(2) 0.033(2) 0.041(2) -0.004(2) -0.007(2) 0.003(2)
C(6) 0.031(2) 0.029(2) 0.0249(15) -0.0025(13) 0.0011(12) 0.0031(12)
C(7) 0.032(2) 0.047(2) 0.042(2) 0.0022(15) 0.0007(15) 0.000(2)
C(8) 0.037(2) 0.064(3) 0.048(2) -0.007(2) -0.011(2) 0.000(2)
C(9) 0.053(2) 0.055(2) 0.037(2) -0.014(2) -0.002(2) -0.012(2)
C(10) 0.043(2) 0.037(2) 0.035(2) -0.007(2) 0.0039(15) -0.0055(15)
C(11) 0.041(2) 0.033(2) 0.036(2) 0.0022(15) 0.0112(15) 0.0016(15)
C(12) 0.062(2) 0.045(2) 0.038(2) 0.008(2) 0.008(2) -0.005(2)
C(13) 0.082(3) 0.055(3) 0.054(3) 0.002(2) 0.013(2) -0.020(2)
C(14) 0.070(3) 0.042(2) 0.087(3) 0.006(2) 0.028(3) -0.017(2)
C(15) 0.058(3) 0.047(2) 0.076(3) 0.017(2) 0.009(2) -0.001(2)
C(16) 0.051(2) 0.044(2) 0.051(2) 0.006(2) 0.005(2) -0.004(2)
C(17) 0.034(2) 0.051(2) 0.039(2) -0.004(2) 0.0057(15) 0.000(2)
C(18) 0.039(2) 0.062(3) 0.049(2) 0.000(2) 0.005(2) 0.000(2)
C(19) 0.037(2) 0.076(3) 0.076(3) 0.007(2) 0.008(2) -0.008(3)
C(20) 0.046(2) 0.099(4) 0.073(3) -0.005(3) 0.024(2) -0.006(3)
C(21) 0.055(3) 0.089(3) 0.059(3) -0.008(3) 0.022(2) 0.007(3)
C(22) 0.043(2) 0.068(3) 0.055(2) -0.001(2) 0.013(2) 0.011(2)
C(23) 0.033(2) 0.040(2) 0.031(2) -0.0037(15) 0.0066(14) 0.0018(15)
C(24) 0.056(2) 0.048(2) 0.039(2) -0.002(2) 0.007(2) -0.003(2)
C(25) 0.075(3) 0.068(3) 0.041(2) -0.011(2) 0.012(2) -0.012(2)
C(26) 0.059(3) 0.108(4) 0.034(2) -0.013(3) 0.000(2) -0.006(2)
C(27) 0.054(2) 0.098(4) 0.038(2) 0.016(2) -0.002(2) 0.006(2)
C(28) 0.047(2) 0.058(2) 0.037(2) 0.004(2) 0.0040(15) 0.000(2)
C(29) 0.048(2) 0.035(2) 0.033(2) -0.010(2) 0.0063(15) 0.0048(15)
C(30) 0.069(3) 0.057(3) 0.055(3) -0.024(2) 0.011(2) -0.003(2)
C(31) 0.114(4) 0.055(3) 0.069(3) -0.047(3) 0.023(3) -0.013(2)
C(32) 0.138(5) 0.042(3) 0.070(3) -0.009(3) 0.031(3) -0.007(2)
C(33) 0.087(3) 0.037(2) 0.071(3) 0.009(2) 0.022(3) 0.002(2)
C(34) 0.062(2) 0.034(2) 0.041(2) 0.001(2) 0.012(2) 0.005(2)
C(35) 0.030(2) 0.048(2) 0.039(2) -0.006(2) 0.0004(14) 0.000(2)
C(36) 0.067(3) 0.055(3) 0.073(3) -0.020(2) 0.023(2) -0.017(2)
C(37) 0.072(3) 0.100(4) 0.082(3) -0.050(3) 0.026(3) -0.021(3)
C(38) 0.038(2) 0.120(4) 0.065(3) -0.012(3) 0.006(2) 0.002(3)
C(39) 0.049(3) 0.085(3) 0.078(3) 0.016(3) 0.019(2) 0.023(3)
C(40) 0.041(2) 0.054(3) 0.076(3) 0.006(2) 0.017(2) 0.015(2)
C(41) 0.032(2) 0.052(2) 0.032(2) -0.001(2) -0.0020(14) 0.004(2)
C(42) 0.068(3) 0.071(3) 0.085(3) 0.026(2) 0.038(3) 0.040(3)
C(43) 0.067(3) 0.091(4) 0.123(4) 0.025(3) 0.022(3) 0.065(3)
C(44) 0.057(3) 0.119(5) 0.063(3) -0.006(3) -0.003(2) 0.049(3)
C(45) 0.056(3) 0.124(4) 0.032(2) -0.020(3) 0.006(2) 0.000(3)
C(46) 0.049(2) 0.069(3) 0.038(2) -0.004(2) 0.004(2) -0.003(2)
C(47) 0.040(2) 0.048(2) 0.044(2) -0.004(2) 0.0005(15) -0.015(2)
C(48) 0.062(3) 0.042(2) 0.054(2) -0.003(2) -0.002(2) -0.010(2)
C(49) 0.095(4) 0.042(2) 0.084(3) 0.003(2) 0.004(3) -0.016(2)
C(50) 0.115(4) 0.062(3) 0.086(4) -0.010(3) 0.004(3) -0.039(3)
C(51) 0.097(4) 0.089(4) 0.065(3) -0.011(3) -0.014(3) -0.036(3)
C(52) 0.073(3) 0.059(3) 0.059(3) 0.004(2) -0.016(2) -0.021(2)

loop_
_atom_type_symbol
_atom_type_oxidation_number
_atom_type_number_in_cell
_atom_type_scat_dispersion_real
_atom_type_scat_dispersion_imag
_atom_type_scat_source
C 0 208 0.002 0.002
;International Tables for Crystallography
(1992, Vol. C, Tables 4.2.6.8 and 6.1.1.1)
;
H 0 172 0.000 0.000
;International Tables for Crystallography
(1992, Vol. C, Table 6.1.1.2)
;
Cl 0 4 0.132 0.159
;International Tables for Crystallography
(1992, Vol. C, Tables 4.2.6.8 and 6.1.1.1)
;
F 0 24 0.014 0.010
;International Tables for Crystallography
(1992, Vol. C, Tables 4.2.6.8 and 6.1.1.1)
;
N 0 8 0.004 0.003
;International Tables for Crystallography
(1992, Vol. C, Tables 4.2.6.8 and 6.1.1.1)
;
P 0 16 0.090 0.095
;International Tables for Crystallography
(1992, Vol. C, Tables 4.2.6.8 and 6.1.1.1)
;
Ru 0 4 -1.420 0.836
;International Tables for Crystallography
(1992, Vol. C, Tables 4.2.6.8 and 6.1.1.1)
;

loop_
_geom_angle_atom_site_label_1
_geom_angle_atom_site_label_2
_geom_angle_atom_site_label_3
_geom_angle
_geom_angle_site_symmetry_1
_geom_angle_site_symmetry_2
_geom_angle_site_symmetry_3
_geom_angle_publ_flag
Cl(1) Ru(1) P(1) 151.48(3) . . . yes
Cl(1) Ru(1) P(2) 95.63(3) . . . yes
Cl(1) Ru(1) P(3) 93.72(3) . . . yes
Cl(1) Ru(1) N(1) 90.71(7) . . . yes
Cl(1) Ru(1) N(2) 92.40(7) . . . yes
P(1) Ru(1) P(2) 103.19(3) . . . yes
P(1) Ru(1) P(3) 103.61(3) . . . yes
P(1) Ru(1) N(1) 67.24(7) . . . yes
P(1) Ru(1) N(2) 67.05(7) . . . yes
P(2) Ru(1) P(3) 100.30(3) . . . yes
P(2) Ru(1) N(1) 167.74(7) . . . yes
P(2) Ru(1) N(2) 88.95(7) . . . yes
P(3) Ru(1) N(1) 89.72(7) . . . yes
P(3) Ru(1) N(2) 168.35(7) . . . yes
N(1) Ru(1) N(2) 80.29(9) . . . yes
Ru(1) P(1) C(1) 86.41(10) . . . yes
Ru(1) P(1) C(6) 86.86(10) . . . yes
Ru(1) P(1) C(11) 150.23(11) . . . yes
C(1) P(1) C(6) 96.07(13) . . . yes
C(1) P(1) C(11) 111.55(14) . . . yes
C(6) P(1) C(11) 113.28(14) . . . yes
Ru(1) P(2) C(17) 125.24(12) . . . yes
Ru(1) P(2) C(23) 111.53(10) . . . yes
Ru(1) P(2) C(29) 114.19(10) . . . yes
C(17) P(2) C(23) 95.37(14) . . . yes
C(17) P(2) C(29) 103.33(15) . . . yes
C(23) P(2) C(29) 103.97(15) . . . yes
Ru(1) P(3) C(35) 120.76(11) . . . yes
Ru(1) P(3) C(41) 108.38(10) . . . yes
Ru(1) P(3) C(47) 119.97(11) . . . yes
C(35) P(3) C(41) 104.95(15) . . . yes
C(35) P(3) C(47) 99.81(15) . . . yes
C(41) P(3) C(47) 100.3(2) . . . yes
F(1) P(4) F(2) 92.1(3) . . . yes
F(1) P(4) F(3) 92.8(2) . . . yes
F(1) P(4) F(4) 177.9(3) . . . yes
F(1) P(4) F(5) 94.0(3) . . . yes
F(1) P(4) F(6) 89.6(2) . . . yes
F(2) P(4) F(3) 89.5(2) . . . yes
F(2) P(4) F(4) 86.1(2) . . . yes
F(2) P(4) F(5) 173.9(3) . . . yes
F(2) P(4) F(6) 88.3(2) . . . yes
F(3) P(4) F(4) 88.2(2) . . . yes
F(3) P(4) F(5) 90.3(2) . . . yes
F(3) P(4) F(6) 176.8(2) . . . yes
F(4) P(4) F(5) 87.8(2) . . . yes
F(4) P(4) F(6) 89.3(2) . . . yes
F(5) P(4) F(6) 91.6(2) . . . yes
Ru(1) N(1) C(1) 105.1(2) . . . yes
Ru(1) N(1) C(5) 135.8(2) . . . yes
C(1) N(1) C(5) 119.0(3) . . . yes
Ru(1) N(2) C(6) 104.9(2) . . . yes
Ru(1) N(2) C(10) 135.5(2) . . . yes
C(6) N(2) C(10) 119.6(3) . . . yes
P(1) C(1) N(1) 100.8(2) . . . yes
P(1) C(1) C(2) 136.0(3) . . . yes
N(1) C(1) C(2) 122.9(3) . . . yes
C(1) C(2) C(3) 117.2(3) . . . yes
C(1) C(2) H(1) 121.4 . . . no
C(3) C(2) H(1) 121.4 . . . no
C(2) C(3) C(4) 119.3(3) . . . yes
C(2) C(3) H(2) 120.3 . . . no
C(4) C(3) H(2) 120.4 . . . no
C(3) C(4) C(5) 120.7(3) . . . yes
C(3) C(4) H(3) 119.6 . . . no
C(5) C(4) H(3) 119.7 . . . no
N(1) C(5) C(4) 120.8(3) . . . yes
N(1) C(5) H(4) 119.6 . . . no
C(4) C(5) H(4) 119.6 . . . no
P(1) C(6) N(2) 100.7(2) . . . yes
P(1) C(6) C(7) 136.8(2) . . . yes
N(2) C(6) C(7) 122.0(3) . . . yes
C(6) C(7) C(8) 117.5(3) . . . yes
C(6) C(7) H(5) 121.3 . . . no
C(8) C(7) H(5) 121.3 . . . no
C(7) C(8) C(9) 120.1(3) . . . yes
C(7) C(8) H(6) 120.0 . . . no
C(9) C(8) H(6) 119.9 . . . no
C(8) C(9) C(10) 119.7(3) . . . yes
C(8) C(9) H(7) 120.2 . . . no
C(10) C(9) H(7) 120.2 . . . no
N(2) C(10) C(9) 121.0(3) . . . yes
N(2) C(10) H(8) 119.5 . . . no
C(9) C(10) H(8) 119.5 . . . no
P(1) C(11) C(12) 117.3(3) . . . yes
P(1) C(11) C(16) 123.4(3) . . . yes
C(12) C(11) C(16) 119.1(3) . . . yes
C(11) C(12) C(13) 120.1(4) . . . yes
C(11) C(12) H(9) 119.9 . . . no
C(13) C(12) H(9) 120.0 . . . no
C(12) C(13) C(14) 120.7(4) . . . yes
C(12) C(13) H(10) 119.6 . . . no
C(14) C(13) H(10) 119.7 . . . no
C(13) C(14) C(15) 120.0(4) . . . yes
C(13) C(14) H(11) 120.0 . . . no
C(15) C(14) H(11) 120.0 . . . no
C(14) C(15) C(16) 120.0(4) . . . yes
C(14) C(15) H(12) 120.1 . . . no
C(16) C(15) H(12) 120.0 . . . no
C(11) C(16) C(15) 120.1(3) . . . yes
C(11) C(16) H(13) 119.9 . . . no
C(15) C(16) H(13) 120.0 . . . no
P(2) C(17) C(18) 122.0(3) . . . yes
P(2) C(17) C(22) 118.0(3) . . . yes
C(18) C(17) C(22) 119.5(3) . . . yes
C(17) C(18) C(19) 120.1(4) . . . yes
C(17) C(18) H(14) 119.9 . . . no
C(19) C(18) H(14) 120.0 . . . no
C(18) C(19) C(20) 120.0(4) . . . yes
C(18) C(19) H(15) 120.0 . . . no
C(20) C(19) H(15) 120.0 . . . no
C(19) C(20) C(21) 120.7(4) . . . yes
C(19) C(20) H(16) 119.6 . . . no
C(21) C(20) H(16) 119.7 . . . no
C(20) C(21) C(22) 119.7(4) . . . yes
C(20) C(21) H(17) 120.2 . . . no
C(22) C(21) H(17) 120.2 . . . no
C(17) C(22) C(21) 120.0(4) . . . yes
C(17) C(22) H(18) 120.0 . . . no
C(21) C(22) H(18) 120.0 . . . no
P(2) C(23) C(24) 116.3(2) . . . yes
P(2) C(23) C(28) 125.3(3) . . . yes
C(24) C(23) C(28) 118.4(3) . . . yes
C(23) C(24) C(25) 120.8(4) . . . yes
C(23) C(24) H(19) 119.6 . . . no
C(25) C(24) H(19) 119.6 . . . no
C(24) C(25) C(26) 119.5(4) . . . yes
C(24) C(25) H(20) 120.3 . . . no
C(26) C(25) H(20) 120.2 . . . no
C(25) C(26) C(27) 120.1(4) . . . yes
C(25) C(26) H(21) 120.0 . . . no
C(27) C(26) H(21) 120.0 . . . no
C(26) C(27) C(28) 121.1(4) . . . yes
C(26) C(27) H(22) 119.5 . . . no
C(28) C(27) H(22) 119.5 . . . no
C(23) C(28) C(27) 120.1(4) . . . yes
C(23) C(28) H(23) 120.0 . . . no
C(27) C(28) H(23) 119.9 . . . no
P(2) C(29) C(30) 122.7(3) . . . yes
P(2) C(29) C(34) 119.0(3) . . . yes
C(30) C(29) C(34) 118.2(3) . . . yes
C(29) C(30) C(31) 119.5(4) . . . yes
C(29) C(30) H(24) 120.3 . . . no
C(31) C(30) H(24) 120.3 . . . no
C(30) C(31) C(32) 120.6(4) . . . yes
C(30) C(31) H(25) 119.7 . . . no
C(32) C(31) H(25) 119.7 . . . no
C(31) C(32) C(33) 120.6(4) . . . yes
C(31) C(32) H(26) 119.7 . . . no
C(33) C(32) H(26) 119.7 . . . no
C(32) C(33) C(34) 119.6(4) . . . yes
C(32) C(33) H(27) 120.2 . . . no
C(34) C(33) H(27) 120.2 . . . no
C(29) C(34) C(33) 121.5(4) . . . yes
C(29) C(34) H(28) 119.3 . . . no
C(33) C(34) H(28) 119.3 . . . no
P(3) C(35) C(36) 120.1(3) . . . yes
P(3) C(35) C(40) 122.2(3) . . . yes
C(36) C(35) C(40) 117.7(3) . . . yes
C(35) C(36) C(37) 119.8(4) . . . yes
C(35) C(36) H(29) 120.1 . . . no
C(37) C(36) H(29) 120.1 . . . no
C(36) C(37) C(38) 121.6(4) . . . yes
C(36) C(37) H(30) 119.2 . . . no
C(38) C(37) H(30) 119.2 . . . no
C(37) C(38) C(39) 118.9(4) . . . yes
C(37) C(38) H(31) 120.5 . . . no
C(39) C(38) H(31) 120.6 . . . no
C(38) C(39) C(40) 121.3(4) . . . yes
C(38) C(39) H(32) 119.3 . . . no
C(40) C(39) H(32) 119.4 . . . no
C(35) C(40) C(39) 120.5(4) . . . yes
C(35) C(40) H(33) 119.7 . . . no
C(39) C(40) H(33) 119.7 . . . no
P(3) C(41) C(42) 123.6(3) . . . yes
P(3) C(41) C(46) 118.7(3) . . . yes
C(42) C(41) C(46) 117.4(3) . . . yes
C(41) C(42) C(43) 120.8(4) . . . yes
C(41) C(42) H(34) 119.6 . . . no
C(43) C(42) H(34) 119.6 . . . no
C(42) C(43) C(44) 121.4(4) . . . yes
C(42) C(43) H(35) 119.3 . . . no
C(44) C(43) H(35) 119.2 . . . no
C(43) C(44) C(45) 118.8(4) . . . yes
C(43) C(44) H(36) 120.6 . . . no
C(45) C(44) H(36) 120.6 . . . no
C(44) C(45) C(46) 120.7(4) . . . yes
C(44) C(45) H(37) 119.6 . . . no
C(46) C(45) H(37) 119.6 . . . no
C(41) C(46) C(45) 120.8(4) . . . yes
C(41) C(46) H(38) 119.6 . . . no
C(45) C(46) H(38) 119.6 . . . no
P(3) C(47) C(48) 122.1(3) . . . yes
P(3) C(47) C(52) 119.2(3) . . . yes
C(48) C(47) C(52) 118.7(3) . . . yes
C(47) C(48) C(49) 120.8(4) . . . yes
C(47) C(48) H(39) 119.6 . . . no
C(49) C(48) H(39) 119.6 . . . no
C(48) C(49) C(50) 120.1(4) . . . yes
C(48) C(49) H(40) 119.9 . . . no
C(50) C(49) H(40) 120.0 . . . no
C(49) C(50) C(51) 119.5(4) . . . yes
C(49) C(50) H(41) 120.3 . . . no
C(51) C(50) H(41) 120.2 . . . no
C(50) C(51) C(52) 121.0(4) . . . yes
C(50) C(51) H(42) 119.6 . . . no
C(52) C(51) H(42) 119.5 . . . no
C(47) C(52) C(51) 119.9(4) . . . yes
C(47) C(52) H(43) 120.0 . . . no
C(51) C(52) H(43) 120.1 . . . no

loop_
_geom_bond_atom_site_label_1
_geom_bond_atom_site_label_2
_geom_bond_distance
_geom_bond_site_symmetry_1
_geom_bond_site_symmetry_2
_geom_bond_publ_flag
Ru(1) Cl(1) 2.4096(8) . . yes
Ru(1) P(1) 2.2925(8) . . yes
Ru(1) P(2) 2.3472(8) . . yes
Ru(1) P(3) 2.3539(8) . . yes
Ru(1) N(1) 2.161(2) . . yes
Ru(1) N(2) 2.180(2) . . yes
P(1) C(1) 1.821(3) . . yes
P(1) C(6) 1.825(3) . . yes
P(1) C(11) 1.797(3) . . yes
P(2) C(17) 1.842(3) . . yes
P(2) C(23) 1.850(3) . . yes
P(2) C(29) 1.829(3) . . yes
P(3) C(35) 1.843(3) . . yes
P(3) C(41) 1.844(3) . . yes
P(3) C(47) 1.833(3) . . yes
P(4) F(1) 1.498(3) . . yes
P(4) F(2) 1.565(4) . . yes
P(4) F(3) 1.556(3) . . yes
P(4) F(4) 1.585(3) . . yes
P(4) F(5) 1.525(3) . . yes
P(4) F(6) 1.562(3) . . yes
N(1) C(1) 1.359(4) . . yes
N(1) C(5) 1.337(4) . . yes
N(2) C(6) 1.361(4) . . yes
N(2) C(10) 1.328(4) . . yes
C(1) C(2) 1.383(4) . . yes
C(2) C(3) 1.398(5) . . yes
C(2) H(1) 0.98 . . no
C(3) C(4) 1.372(5) . . yes
C(3) H(2) 0.98 . . no
C(4) C(5) 1.375(5) . . yes
C(4) H(3) 0.98 . . no
C(5) H(4) 0.98 . . no
C(6) C(7) 1.379(4) . . yes
C(7) C(8) 1.388(5) . . yes
C(7) H(5) 0.98 . . no
C(8) C(9) 1.368(5) . . yes
C(8) H(6) 0.98 . . no
C(9) C(10) 1.380(4) . . yes
C(9) H(7) 0.98 . . no
C(10) H(8) 0.98 . . no
C(11) C(12) 1.395(4) . . yes
C(11) C(16) 1.379(4) . . yes
C(12) C(13) 1.372(5) . . yes
C(12) H(9) 0.98 . . no
C(13) C(14) 1.367(6) . . yes
C(13) H(10) 0.98 . . no
C(14) C(15) 1.375(6) . . yes
C(14) H(11) 0.98 . . no
C(15) C(16) 1.391(5) . . yes
C(15) H(12) 0.98 . . no
C(16) H(13) 0.98 . . no
C(17) C(18) 1.375(5) . . yes
C(17) C(22) 1.395(5) . . yes
C(18) C(19) 1.401(5) . . yes
C(18) H(14) 0.98 . . no
C(19) C(20) 1.373(6) . . yes
C(19) H(15) 0.98 . . no
C(20) C(21) 1.372(6) . . yes
C(20) H(16) 0.98 . . no
C(21) C(22) 1.400(5) . . yes
C(21) H(17) 0.98 . . no
C(22) H(18) 0.98 . . no
C(23) C(24) 1.389(4) . . yes
C(23) C(28) 1.385(4) . . yes
C(24) C(25) 1.385(5) . . yes
C(24) H(19) 0.98 . . no
C(25) C(26) 1.378(6) . . yes
C(25) H(20) 0.98 . . no
C(26) C(27) 1.354(6) . . yes
C(26) H(21) 0.98 . . no
C(27) C(28) 1.380(5) . . yes
C(27) H(22) 0.98 . . no
C(28) H(23) 0.98 . . no
C(29) C(30) 1.384(5) . . yes
C(29) C(34) 1.397(5) . . yes
C(30) C(31) 1.410(6) . . yes
C(30) H(24) 0.98 . . no
C(31) C(32) 1.358(7) . . yes
C(31) H(25) 0.98 . . no
C(32) C(33) 1.368(6) . . yes
C(32) H(26) 0.98 . . no
C(33) C(34) 1.378(5) . . yes
C(33) H(27) 0.98 . . no
C(34) H(28) 0.98 . . no
C(35) C(36) 1.389(5) . . yes
C(35) C(40) 1.378(5) . . yes
C(36) C(37) 1.401(6) . . yes
C(36) H(29) 0.98 . . no
C(37) C(38) 1.350(6) . . yes
C(37) H(30) 0.98 . . no
C(38) C(39) 1.348(6) . . yes
C(38) H(31) 0.98 . . no
C(39) C(40) 1.399(5) . . yes
C(39) H(32) 0.98 . . no
C(40) H(33) 0.98 . . no
C(41) C(42) 1.374(5) . . yes
C(41) C(46) 1.394(5) . . yes
C(42) C(43) 1.389(5) . . yes
C(42) H(34) 0.98 . . no
C(43) C(44) 1.356(6) . . yes
C(43) H(35) 0.98 . . no
C(44) C(45) 1.364(6) . . yes
C(44) H(36) 0.98 . . no
C(45) C(46) 1.389(5) . . yes
C(45) H(37) 0.98 . . no
C(46) H(38) 0.98 . . no
C(47) C(48) 1.380(5) . . yes
C(47) C(52) 1.396(5) . . yes
C(48) C(49) 1.384(5) . . yes
C(48) H(39) 0.98 . . no
C(49) C(50) 1.375(6) . . yes
C(49) H(40) 0.98 . . no
C(50) C(51) 1.374(6) . . yes
C(50) H(41) 0.98 . . no
C(51) C(52) 1.378(6) . . yes
C(51) H(42) 0.98 . . no
C(52) H(43) 0.98 . . no

loop_
_geom_contact_atom_site_label_1
_geom_contact_atom_site_label_2
_geom_contact_distance
_geom_contact_site_symmetry_1
_geom_contact_site_symmetry_2
_geom_contact_publ_flag
Cl(1) C(32) 3.739(5) . 1_545 no
Cl(1) C(39) 3.826(4) . 3_655 no
F(1) C(28) 3.376(5) . 3_565 no
F(2) C(3) 3.383(5) . 2 no
F(3) C(16) 3.265(5) . . no
F(3) C(7) 3.314(4) . . no
F(3) C(11) 3.558(5) . . no
F(4) C(9) 3.308(4) . 3 no
F(4) C(2) 3.371(4) . . no
F(4) C(25) 3.414(5) . 3 no
F(4) C(13) 3.430(5) . 2_545 no
F(5) C(10) 3.542(5) . 3 no
F(5) C(32) 3.597(6) . 3_565 no
F(6) C(4) 3.274(5) . 2 no
F(6) C(13) 3.447(5) . 2_545 no
F(6) C(44) 3.502(5) . 2 no
C(7) C(9) 3.515(5) . 3 no
C(8) C(9) 3.534(5) . 3 no
C(8) C(8) 3.538(7) . 3 no
C(14) C(27) 3.589(6) . 3_565 no
C(19) C(40) 3.582(6) . 3_655 no
C(31) C(38) 3.531(6) . 3_665 no
C(37) C(44) 3.544(6) . 2_655 no
Cl(1) H(26) 2.9393 . 1_545 no
Cl(1) H(15) 2.9775 . 3_655 no
Cl(1) H(32) 3.2343 . 3_655 no
F(1) H(23) 2.6908 . 3_565 no
F(2) H(2) 2.5336 . 2 no
F(2) H(1) 2.7302 . . no
F(3) H(5) 2.5267 . . no
F(3) H(7) 2.9583 . 3 no
F(4) H(7) 2.4732 . 3 no
F(4) H(10) 2.6187 . 2_545 no
F(4) H(1) 2.6673 . . no
F(4) H(20) 2.8986 . 3 no
F(5) H(8) 2.6845 . 3 no
F(5) H(31) 2.7634 . 1_455 no
F(6) H(3) 2.5330 . 2 no
F(6) H(10) 2.5978 . 2_545 no
F(6) H(36) 2.9038 . 2 no
C(2) H(7) 2.9649 . 3 no
C(4) H(6) 2.9869 . 3 no
C(12) H(21) 2.8483 . 4 no
C(14) H(22) 2.9020 . 3_565 no
C(18) H(32) 2.9570 . 3_655 no
C(19) H(25) 2.7550 . 3_665 no
C(19) H(33) 2.8736 . 3_655 no
C(20) H(25) 2.8393 . 3_665 no
C(27) H(37) 2.8270 . 4_554 no
C(28) H(37) 2.8807 . 4_554 no
C(37) H(36) 2.9273 . 2_655 no
C(45) H(18) 2.9432 . 4 no
H(5) H(27) 2.6444 . 3_565 no
H(9) H(21) 2.4711 . 4 no
H(10) H(20) 2.6028 . 4 no
H(15) H(33) 2.3490 . 3_655 no
H(15) H(25) 2.5076 . 3_665 no
H(18) H(30) 2.5903 . 3_665 no
H(18) H(37) 2.6108 . 4_554 no
H(30) H(36) 2.5418 . 2_655 no
H(35) H(41) 2.5824 . 1_545 no
H(14) Cl(1) 2.7904 . . no

loop_
_geom_torsion_atom_site_label_1
_geom_torsion_atom_site_label_2
_geom_torsion_atom_site_label_3
_geom_torsion_atom_site_label_4
_geom_torsion_site_symmetry_1
_geom_torsion_site_symmetry_2
_geom_torsion_site_symmetry_3
_geom_torsion_site_symmetry_4
_geom_torsion
_geom_torsion_publ_flag
Ru(1) P(1) C(1) N(1) . . . . -5.6(2) no
Ru(1) P(1) C(1) C(2) . . . . -178.7(3) no
Ru(1) P(1) C(6) N(2) . . . . 5.6(2) no
Ru(1) P(1) C(6) C(7) . . . . 177.5(3) no
Ru(1) P(1) C(11) C(12) . . . . -64.1(4) no
Ru(1) P(1) C(11) C(16) . . . . 112.1(3) no
Ru(1) P(2) C(17) C(18) . . . . 0.6(4) no
Ru(1) P(2) C(17) C(22) . . . . 173.0(2) no
Ru(1) P(2) C(23) C(24) . . . . -69.8(3) no
Ru(1) P(2) C(23) C(28) . . . . 111.5(3) no
Ru(1) P(2) C(29) C(30) . . . . 116.1(3) no
Ru(1) P(2) C(29) C(34) . . . . -60.4(3) no
Ru(1) P(3) C(35) C(36) . . . . 110.0(3) no
Ru(1) P(3) C(35) C(40) . . . . -66.9(3) no
Ru(1) P(3) C(41) C(42) . . . . 89.5(3) no
Ru(1) P(3) C(41) C(46) . . . . -83.8(3) no
Ru(1) P(3) C(47) C(48) . . . . -24.8(4) no
Ru(1) P(3) C(47) C(52) . . . . 157.9(3) no
Ru(1) N(1) C(1) P(1) . . . . 6.2(2) no
Ru(1) N(1) C(1) C(2) . . . . -179.6(3) no
Ru(1) N(1) C(5) C(4) . . . . -179.2(2) no
Ru(1) N(2) C(6) P(1) . . . . -6.1(2) no
Ru(1) N(2) C(6) C(7) . . . . -179.6(2) no
Ru(1) N(2) C(10) C(9) . . . . -179.0(2) no
Cl(1) Ru(1) P(1) C(1) . . . . 45.72(12) no
Cl(1) Ru(1) P(1) C(6) . . . . -50.58(11) no
Cl(1) Ru(1) P(1) C(11) . . . . 174.9(2) no
Cl(1) Ru(1) P(2) C(17) . . . . -36.85(14) no
Cl(1) Ru(1) P(2) C(23) . . . . 76.84(11) no
Cl(1) Ru(1) P(2) C(29) . . . . -165.66(12) no
Cl(1) Ru(1) P(3) C(35) . . . . 47.10(13) no
Cl(1) Ru(1) P(3) C(41) . . . . -73.84(12) no
Cl(1) Ru(1) P(3) C(47) . . . . 172.00(14) no
Cl(1) Ru(1) N(1) C(1) . . . . -166.6(2) no
Cl(1) Ru(1) N(1) C(5) . . . . 10.9(3) no
Cl(1) Ru(1) N(2) C(6) . . . . 164.8(2) no
Cl(1) Ru(1) N(2) C(10) . . . . -12.0(3) no
P(1) Ru(1) P(2) C(17) . . . . 164.72(13) no
P(1) Ru(1) P(2) C(23) . . . . -81.59(11) no
P(1) Ru(1) P(2) C(29) . . . . 35.92(12) no
P(1) Ru(1) P(3) C(35) . . . . -155.73(13) no
P(1) Ru(1) P(3) C(41) . . . . 83.33(12) no
P(1) Ru(1) P(3) C(47) . . . . -30.83(14) no
P(1) Ru(1) N(1) C(1) . . . . -5.2(2) no
P(1) Ru(1) N(1) C(5) . . . . 172.2(3) no
P(1) Ru(1) N(2) C(6) . . . . 5.2(2) no
P(1) Ru(1) N(2) C(10) . . . . -171.6(3) no
P(1) C(1) N(1) C(5) . . . . -171.8(2) no
P(1) C(1) C(2) C(3) . . . . 170.9(3) no
P(1) C(6) N(2) C(10) . . . . 171.3(2) no
P(1) C(6) C(7) C(8) . . . . -172.6(3) no
P(1) C(11) C(12) C(13) . . . . 174.8(3) no
P(1) C(11) C(16) C(15) . . . . -175.9(3) no
P(2) Ru(1) P(1) C(1) . . . . 175.68(9) no
P(2) Ru(1) P(1) C(6) . . . . 79.38(9) no
P(2) Ru(1) P(1) C(11) . . . . -55.2(2) no
P(2) Ru(1) P(3) C(35) . . . . -49.31(13) no
P(2) Ru(1) P(3) C(41) . . . . -170.25(12) no
P(2) Ru(1) P(3) C(47) . . . . 75.59(14) no
P(2) Ru(1) N(1) C(1) . . . . -45.3(4) no
P(2) Ru(1) N(1) C(5) . . . . 132.1(3) no
P(2) Ru(1) N(2) C(6) . . . . -99.6(2) no
P(2) Ru(1) N(2) C(10) . . . . 83.6(3) no
P(2) C(17) C(18) C(19) . . . . 174.9(3) no
P(2) C(17) C(22) C(21) . . . . -174.2(3) no
P(2) C(23) C(24) C(25) . . . . -179.9(3) no
P(2) C(23) C(28) C(27) . . . . 180.0(3) no
P(2) C(29) C(30) C(31) . . . . -178.0(3) no
P(2) C(29) C(34) C(33) . . . . 178.0(3) no
P(3) Ru(1) P(1) C(1) . . . . -80.10(10) no
P(3) Ru(1) P(1) C(6) . . . . -176.40(9) no
P(3) Ru(1) P(1) C(11) . . . . 49.1(2) no
P(3) Ru(1) P(2) C(17) . . . . 57.97(14) no
P(3) Ru(1) P(2) C(23) . . . . 171.67(11) no
P(3) Ru(1) P(2) C(29) . . . . -70.83(12) no
P(3) Ru(1) N(1) C(1) . . . . 99.7(2) no
P(3) Ru(1) N(1) C(5) . . . . -82.9(3) no
P(3) Ru(1) N(2) C(6) . . . . 43.1(4) no
P(3) Ru(1) N(2) C(10) . . . . -133.6(3) no
P(3) C(35) C(36) C(37) . . . . 179.8(3) no
P(3) C(35) C(40) C(39) . . . . -178.7(3) no
P(3) C(41) C(42) C(43) . . . . -173.9(4) no
P(3) C(41) C(46) C(45) . . . . 172.3(3) no
P(3) C(47) C(48) C(49) . . . . -177.8(3) no
P(3) C(47) C(52) C(51) . . . . 179.1(4) no
N(1) Ru(1) P(1) C(1) . . . . 3.76(11) no
N(1) Ru(1) P(1) C(6) . . . . -92.54(11) no
N(1) Ru(1) P(1) C(11) . . . . 132.9(2) no
N(1) Ru(1) P(2) C(17) . . . . -157.7(3) no
N(1) Ru(1) P(2) C(23) . . . . -44.0(4) no
N(1) Ru(1) P(2) C(29) . . . . 73.5(4) no
N(1) Ru(1) P(3) C(35) . . . . 137.80(15) no
N(1) Ru(1) P(3) C(41) . . . . 16.86(13) no
N(1) Ru(1) P(3) C(47) . . . . -97.30(15) no
N(1) Ru(1) N(2) C(6) . . . . 74.5(2) no
N(1) Ru(1) N(2) C(10) . . . . -102.3(3) no
N(1) C(1) P(1) C(6) . . . . 80.8(2) no
N(1) C(1) P(1) C(11) . . . . -161.2(2) no
N(1) C(1) C(2) C(3) . . . . -1.0(5) no
N(1) C(5) C(4) C(3) . . . . 0.1(6) no
N(2) Ru(1) P(1) C(1) . . . . 92.56(11) no
N(2) Ru(1) P(1) C(6) . . . . -3.74(11) no
N(2) Ru(1) P(1) C(11) . . . . -138.3(2) no
N(2) Ru(1) P(2) C(17) . . . . -129.16(15) no
N(2) Ru(1) P(2) C(23) . . . . -15.47(13) no
N(2) Ru(1) P(2) C(29) . . . . 102.03(14) no
N(2) Ru(1) P(3) C(35) . . . . 168.6(4) no
N(2) Ru(1) P(3) C(41) . . . . 47.7(4) no
N(2) Ru(1) P(3) C(47) . . . . -66.5(4) no
N(2) Ru(1) N(1) C(1) . . . . -74.3(2) no
N(2) Ru(1) N(1) C(5) . . . . 103.2(3) no
N(2) C(6) P(1) C(1) . . . . -80.4(2) no
N(2) C(6) P(1) C(11) . . . . 163.0(2) no
N(2) C(6) C(7) C(8) . . . . -1.9(5) no
N(2) C(10) C(9) C(8) . . . . -2.9(5) no
C(1) P(1) C(6) C(7) . . . . 91.5(4) no
C(1) P(1) C(11) C(12) . . . . 59.6(3) no
C(1) P(1) C(11) C(16) . . . . -124.3(3) no
C(1) N(1) C(5) C(4) . . . . -2.0(5) no
C(1) C(2) C(3) C(4) . . . . -0.9(5) no
C(2) C(1) P(1) C(6) . . . . -92.2(4) no
C(2) C(1) P(1) C(11) . . . . 25.8(4) no
C(2) C(1) N(1) C(5) . . . . 2.5(4) no
C(2) C(3) C(4) C(5) . . . . 1.3(6) no
C(6) P(1) C(11) C(12) . . . . 166.6(3) no
C(6) P(1) C(11) C(16) . . . . -17.2(3) no
C(6) N(2) C(10) C(9) . . . . 4.6(5) no
C(6) C(7) C(8) C(9) . . . . 3.7(5) no
C(7) C(6) P(1) C(11) . . . . -25.1(4) no
C(7) C(6) N(2) C(10) . . . . -2.2(4) no
C(7) C(8) C(9) C(10) . . . . -1.4(6) no
C(11) C(12) C(13) C(14) . . . . 1.6(6) no
C(11) C(16) C(15) C(14) . . . . 0.9(6) no
C(12) C(11) C(16) C(15) . . . . 0.3(5) no
C(12) C(13) C(14) C(15) . . . . -0.4(7) no
C(13) C(12) C(11) C(16) . . . . -1.5(6) no
C(13) C(14) C(15) C(16) . . . . -0.8(7) no
C(17) P(2) C(23) C(24) . . . . 61.5(3) no
C(17) P(2) C(23) C(28) . . . . -117.2(3) no
C(17) P(2) C(29) C(30) . . . . -23.0(3) no
C(17) P(2) C(29) C(34) . . . . 160.5(3) no
C(17) C(18) C(19) C(20) . . . . -2.2(6) no
C(17) C(22) C(21) C(20) . . . . 0.2(6) no
C(18) C(17) P(2) C(23) . . . . -120.5(3) no
C(18) C(17) P(2) C(29) . . . . 133.7(3) no
C(18) C(17) C(22) C(21) . . . . -1.6(6) no
C(18) C(19) C(20) C(21) . . . . 0.8(7) no
C(19) C(18) C(17) C(22) . . . . 2.6(6) no
C(19) C(20) C(21) C(22) . . . . 0.2(7) no
C(22) C(17) P(2) C(23) . . . . 51.8(3) no
C(22) C(17) P(2) C(29) . . . . -53.9(3) no
C(23) P(2) C(29) C(30) . . . . -122.1(3) no
C(23) P(2) C(29) C(34) . . . . 61.4(3) no
C(23) C(24) C(25) C(26) . . . . -1.0(6) no
C(23) C(28) C(27) C(26) . . . . 0.7(6) no
C(24) C(23) P(2) C(29) . . . . 166.7(3) no
C(24) C(23) C(28) C(27) . . . . 1.3(5) no
C(24) C(25) C(26) C(27) . . . . 3.0(6) no
C(25) C(24) C(23) C(28) . . . . -1.1(5) no
C(25) C(26) C(27) C(28) . . . . -2.8(7) no
C(28) C(23) P(2) C(29) . . . . -12.0(3) no
C(29) C(30) C(31) C(32) . . . . 0.1(7) no
C(29) C(34) C(33) C(32) . . . . 0.1(6) no
C(30) C(29) C(34) C(33) . . . . 1.4(5) no
C(30) C(31) C(32) C(33) . . . . 1.4(8) no
C(31) C(30) C(29) C(34) . . . . -1.4(5) no
C(31) C(32) C(33) C(34) . . . . -1.5(7) no
C(35) P(3) C(41) C(42) . . . . -40.7(4) no
C(35) P(3) C(41) C(46) . . . . 145.9(3) no
C(35) P(3) C(47) C(48) . . . . 109.5(3) no
C(35) P(3) C(47) C(52) . . . . -67.8(3) no
C(35) C(36) C(37) C(38) . . . . -0.2(7) no
C(35) C(40) C(39) C(38) . . . . -2.1(7) no
C(36) C(35) P(3) C(41) . . . . -127.4(3) no
C(36) C(35) P(3) C(47) . . . . -23.8(3) no
C(36) C(35) C(40) C(39) . . . . 4.2(6) no
C(36) C(37) C(38) C(39) . . . . 2.4(8) no
C(37) C(36) C(35) C(40) . . . . -3.1(6) no
C(37) C(38) C(39) C(40) . . . . -1.3(7) no
C(40) C(35) P(3) C(41) . . . . 55.7(3) no
C(40) C(35) P(3) C(47) . . . . 159.2(3) no
C(41) P(3) C(47) C(48) . . . . -143.2(3) no
C(41) P(3) C(47) C(52) . . . . 39.5(3) no
C(41) C(42) C(43) C(44) . . . . 2.6(8) no
C(41) C(46) C(45) C(44) . . . . 1.3(6) no
C(42) C(41) P(3) C(47) . . . . -143.9(4) no
C(42) C(41) C(46) C(45) . . . . -1.4(6) no
C(42) C(43) C(44) C(45) . . . . -2.7(8) no
C(43) C(42) C(41) C(46) . . . . -0.5(7) no
C(43) C(44) C(45) C(46) . . . . 0.7(7) no
C(46) C(41) P(3) C(47) . . . . 42.7(3) no
C(47) C(48) C(49) C(50) . . . . -1.1(7) no
C(47) C(52) C(51) C(50) . . . . -1.4(8) no
C(48) C(47) C(52) C(51) . . . . 1.7(6) no
C(48) C(49) C(50) C(51) . . . . 1.5(8) no
C(49) C(48) C(47) C(52) . . . . -0.4(6) no
C(49) C(50) C(51) C(52) . . . . -0.2(9) no
